data_4080798
loop_
_publ_author_name
'Barrios-Francisco, Rigoberto'
'Balaraman, Ekambaram'
'Diskin-Posner, Yael'
'Leitus, Gregory'
'Shimon, Linda J. W.'
'Milstein, David'

_publ_section_title
;
 PNN Ruthenium Pincer Complexes Based on Phosphinated
 2,2&#x2032;-Dipyridinemethane and 2,2&#x2032;-Oxobispyridine.
 Metal--Ligand Cooperation in Cyclometalation and Catalysis
;
_journal_issue 10
_journal_name_full Organometallics
_journal_page_first 2973
_journal_paper_doi 10.1021/om400194w
_journal_volume 32
_journal_year 2013
_chemical_formula_moiety 'C23 H33 N2 O P Ru'
_chemical_formula_sum 'C23 H33 N2 O P Ru'
_chemical_formula_weight 485.55
_chemical_name_systematic
; 
 ? 
;
_space_group_IT_number 14
_symmetry_cell_setting monoclinic
_symmetry_space_group_name_Hall '-P 2yn'
_symmetry_space_group_name_H-M 'P 1 21/n 1'
_atom_sites_solution_hydrogens geom
_atom_sites_solution_primary direct
_atom_sites_solution_secondary difmap
_audit_creation_method SHELXL-97
_cell_angle_alpha 90.00
_cell_angle_beta 101.5610(10)
_cell_angle_gamma 90.00
_cell_formula_units_Z 4
_cell_length_a 8.54980(10)
_cell_length_b 16.4923(3)
_cell_length_c 15.8575(3)
_cell_measurement_reflns_used 21007
_cell_measurement_temperature 120(2)
_cell_measurement_theta_max 28.2735
_cell_measurement_theta_min 2.4700
_cell_volume 2190.64(6)
_computing_cell_refinement APEX-2
_computing_data_collection APEX-2
_computing_data_reduction APEX-2
_computing_structure_refinement 'SHELXL-97 (Sheldrick, 1997)'
_computing_structure_solution 'SHELXS-97 (Sheldrick, 1990)'
_diffrn_ambient_temperature 120(2)
_diffrn_measured_fraction_theta_full 0.998
_diffrn_measured_fraction_theta_max 0.998
_diffrn_measurement_device_type 'Bruker APEX-II Kappa CCD'
_diffrn_measurement_method 'Omega and phi scans'
_diffrn_radiation_monochromator graphite
_diffrn_radiation_source 'fine-focus sealed tube'
_diffrn_radiation_type MoK\a
_diffrn_radiation_wavelength 0.71073
_diffrn_reflns_av_R_equivalents 0.0309
_diffrn_reflns_av_sigmaI/netI 0.0345
_diffrn_reflns_limit_h_max 11
_diffrn_reflns_limit_h_min -10
_diffrn_reflns_limit_k_max 22
_diffrn_reflns_limit_k_min -21
_diffrn_reflns_limit_l_max 16
_diffrn_reflns_limit_l_min -21
_diffrn_reflns_number 20557
_diffrn_reflns_theta_full 28.34
_diffrn_reflns_theta_max 28.34
_diffrn_reflns_theta_min 1.80
_exptl_absorpt_coefficient_mu 0.805
_exptl_absorpt_correction_T_max 0.9794
_exptl_absorpt_correction_T_min 0.8193
_exptl_absorpt_correction_type numerical
_exptl_absorpt_process_details 'Bruker APEX-2'
_exptl_crystal_colour yellow
_exptl_crystal_density_diffrn 1.472
_exptl_crystal_density_method 'not measured'
_exptl_crystal_description plate
_exptl_crystal_F_000 1008
_exptl_crystal_size_max 0.26
_exptl_crystal_size_mid 0.16
_exptl_crystal_size_min 0.03
_refine_diff_density_max 0.703
_refine_diff_density_min -0.352
_refine_diff_density_rms 0.077
_refine_ls_extinction_method none
_refine_ls_goodness_of_fit_ref 1.017
_refine_ls_hydrogen_treatment mixed
_refine_ls_matrix_type full
_refine_ls_number_parameters 266
_refine_ls_number_reflns 5450
_refine_ls_number_restraints 0
_refine_ls_restrained_S_all 1.017
_refine_ls_R_factor_all 0.0381
_refine_ls_R_factor_gt 0.0264
_refine_ls_shift/su_max 0.003
_refine_ls_shift/su_mean 0.000
_refine_ls_structure_factor_coef Fsqd
_refine_ls_weighting_details 'calc w=1/[\s^2^(Fo^2^)+(0.0283P)^2^+0.9921P] where P=(Fo^2^+2Fc^2^)/3'
_refine_ls_weighting_scheme calc
_refine_ls_wR_factor_gt 0.0579
_refine_ls_wR_factor_ref 0.0621
_reflns_number_gt 4504
_reflns_number_total 5450
_reflns_threshold_expression >2sigma(I)
_cod_data_source_file om400194w_si_002.cif
_cod_data_source_block complex_8a
_cod_depositor_comments
;
The following automatic conversions were performed:

'_symmetry_cell_setting' value 'Monoclinic' changed to 'monoclinic'
according to /home/saulius/struct/CIF-dictionaries/cif_core.dic
dictionary named 'cif_core.dic' version 2.3.1 from 2005-06-27.

Automatic conversion script
Id: cif_fix_values 1891 2012-01-12 08:04:46Z andrius 
;
_cod_original_sg_symbol_Hall -P2yn
_cod_original_sg_symbol_H-M P2(1)/n
_cod_database_code 4080798

loop_
_symmetry_equiv_pos_as_xyz
'x, y, z'
'-x+1/2, y+1/2, -z+1/2'
'-x, -y, -z'
'x-1/2, -y-1/2, z-1/2'

loop_
_atom_site_label
_atom_site_type_symbol
_atom_site_fract_x
_atom_site_fract_y
_atom_site_fract_z
_atom_site_U_iso_or_equiv
_atom_site_adp_type
_atom_site_occupancy
_atom_site_symmetry_multiplicity
_atom_site_calc_flag
_atom_site_refinement_flags
Ru1 Ru 0.214020(18) 0.159159(8) 0.173400(10) 0.01310(5) Uani 1 1 d .
H1 H 0.031(3) 0.1394(14) 0.1669(16) 0.035(7) Uiso 1 1 d .
P2 P 0.23592(6) 0.04510(3) 0.26193(3) 0.01296(10) Uani 1 1 d .
N3 N 0.22088(18) 0.06947(9) 0.08009(10) 0.0132(3) Uani 1 1 d .
N4 N 0.44891(19) 0.19524(9) 0.14385(11) 0.0155(3) Uani 1 1 d .
C5 C 0.5863(2) 0.21502(11) 0.19711(14) 0.0196(4) Uani 1 1 d .
H5 H 0.5931 0.2080 0.2572 0.024 Uiso 1 1 calc R
C6 C 0.7186(2) 0.24503(12) 0.16955(14) 0.0222(4) Uani 1 1 d .
H6 H 0.8133 0.2584 0.2097 0.027 Uiso 1 1 calc R
C7 C 0.7096(3) 0.25501(11) 0.08248(15) 0.0224(5) Uani 1 1 d .
H7 H 0.7988 0.2749 0.0614 0.027 Uiso 1 1 calc R
C8 C 0.5692(2) 0.23578(11) 0.02618(14) 0.0194(4) Uani 1 1 d .
H8 H 0.5609 0.2424 -0.0341 0.023 Uiso 1 1 calc R
C9 C 0.4400(2) 0.20663(10) 0.05823(13) 0.0153(4) Uani 1 1 d .
C10 C 0.2764(2) 0.18789(11) 0.00408(12) 0.0164(4) Uani 1 1 d .
C11 C 0.1572(2) 0.22481(11) 0.05503(13) 0.0178(4) Uani 1 1 d .
H11A H 0.0453 0.2154 0.0254 0.016(5) Uiso 1 1 calc R
H11B H 0.1750 0.2837 0.0643 0.018(5) Uiso 1 1 calc R
C12 C 0.2548(2) 0.09600(11) 0.00533(12) 0.0148(4) Uani 1 1 d .
C13 C 0.2715(2) 0.04205(12) -0.05894(13) 0.0189(4) Uani 1 1 d .
H13 H 0.2976 0.0608 -0.1111 0.023 Uiso 1 1 calc R
C14 C 0.2495(3) -0.04041(12) -0.04601(14) 0.0216(4) Uani 1 1 d .
H14 H 0.2596 -0.0784 -0.0896 0.026 Uiso 1 1 calc R
C15 C 0.2130(2) -0.06661(11) 0.03037(13) 0.0195(4) Uani 1 1 d .
H15 H 0.1977 -0.1227 0.0397 0.023 Uiso 1 1 calc R
C16 C 0.1990(2) -0.01038(11) 0.09337(12) 0.0145(4) Uani 1 1 d .
C17 C 0.1584(2) -0.03178(11) 0.17822(13) 0.0162(4) Uani 1 1 d .
H17A H 0.2046 -0.0854 0.1970 0.019 Uiso 1 1 calc R
H17B H 0.0410 -0.0357 0.1715 0.019 Uiso 1 1 calc R
C18 C 0.2548(3) 0.21983(12) -0.08790(13) 0.0234(5) Uani 1 1 d .
H18A H 0.2664 0.2790 -0.0868 0.035 Uiso 1 1 calc R
H18B H 0.1482 0.2053 -0.1200 0.035 Uiso 1 1 calc R
H18C H 0.3358 0.1957 -0.1160 0.035 Uiso 1 1 calc R
C19 C 0.0973(2) 0.03075(12) 0.33999(14) 0.0211(4) Uani 1 1 d .
C20 C 0.1726(3) 0.06627(14) 0.42794(14) 0.0278(5) Uani 1 1 d .
H20A H 0.2128 0.1209 0.4203 0.042 Uiso 1 1 calc R
H20B H 0.2611 0.0316 0.4558 0.042 Uiso 1 1 calc R
H20C H 0.0921 0.0691 0.4640 0.042 Uiso 1 1 calc R
C21 C -0.0561(3) 0.07839(14) 0.30648(15) 0.0278(5) Uani 1 1 d .
H21A H -0.1314 0.0696 0.3447 0.042 Uiso 1 1 calc R
H21B H -0.1040 0.0598 0.2483 0.042 Uiso 1 1 calc R
H21C H -0.0311 0.1363 0.3049 0.042 Uiso 1 1 calc R
C22 C 0.0498(3) -0.05843(13) 0.35091(16) 0.0290(5) Uani 1 1 d .
H22A H -0.0202 -0.0614 0.3927 0.044 Uiso 1 1 calc R
H22B H 0.1461 -0.0907 0.3715 0.044 Uiso 1 1 calc R
H22C H -0.0065 -0.0797 0.2954 0.044 Uiso 1 1 calc R
C23 C 0.4386(2) 0.00358(11) 0.31342(13) 0.0162(4) Uani 1 1 d .
C24 C 0.5278(3) 0.06882(12) 0.37402(13) 0.0221(4) Uani 1 1 d .
H24A H 0.4827 0.0719 0.4261 0.033 Uiso 1 1 calc R
H24B H 0.5162 0.1215 0.3448 0.033 Uiso 1 1 calc R
H24C H 0.6412 0.0546 0.3898 0.033 Uiso 1 1 calc R
C25 C 0.5264(2) -0.00997(12) 0.23909(13) 0.0199(4) Uani 1 1 d .
H25A H 0.6382 -0.0238 0.2624 0.030 Uiso 1 1 calc R
H25B H 0.5217 0.0397 0.2047 0.030 Uiso 1 1 calc R
H25C H 0.4754 -0.0544 0.2026 0.030 Uiso 1 1 calc R
C26 C 0.4422(3) -0.07635(12) 0.36276(14) 0.0239(5) Uani 1 1 d .
H26A H 0.3814 -0.1175 0.3253 0.036 Uiso 1 1 calc R
H26B H 0.3945 -0.0683 0.4134 0.036 Uiso 1 1 calc R
H26C H 0.5530 -0.0944 0.3812 0.036 Uiso 1 1 calc R
C27 C 0.1939(3) 0.23322(11) 0.25592(14) 0.0212(4) Uani 1 1 d .
O28 O 0.1735(2) 0.27626(9) 0.31105(11) 0.0364(4) Uani 1 1 d .

loop_
_atom_site_aniso_label
_atom_site_aniso_U_11
_atom_site_aniso_U_22
_atom_site_aniso_U_33
_atom_site_aniso_U_23
_atom_site_aniso_U_13
_atom_site_aniso_U_12
Ru1 0.01692(9) 0.01129(7) 0.01204(8) -0.00061(6) 0.00516(6) 0.00059(6)
P2 0.0153(2) 0.0127(2) 0.0119(2) -0.00039(18) 0.0051(2) -0.00118(18)
N3 0.0133(8) 0.0136(7) 0.0127(8) -0.0003(6) 0.0024(6) 0.0011(6)
N4 0.0203(9) 0.0124(7) 0.0144(8) 0.0000(6) 0.0048(7) -0.0016(6)
C5 0.0254(11) 0.0164(9) 0.0166(10) -0.0005(8) 0.0029(9) -0.0023(8)
C6 0.0203(10) 0.0181(9) 0.0269(12) -0.0002(8) 0.0019(9) -0.0024(8)
C7 0.0219(11) 0.0169(9) 0.0307(13) 0.0002(8) 0.0110(10) -0.0029(8)
C8 0.0279(11) 0.0149(9) 0.0182(10) 0.0019(8) 0.0110(9) 0.0007(8)
C9 0.0217(10) 0.0104(8) 0.0149(10) 0.0005(7) 0.0060(8) 0.0027(7)
C10 0.0241(11) 0.0139(8) 0.0117(10) 0.0032(7) 0.0047(8) 0.0023(8)
C11 0.0205(10) 0.0167(9) 0.0162(10) 0.0003(8) 0.0034(8) 0.0035(8)
C12 0.0150(9) 0.0168(9) 0.0118(9) 0.0011(7) 0.0007(8) 0.0014(7)
C13 0.0230(11) 0.0221(10) 0.0116(10) -0.0004(8) 0.0031(8) 0.0018(8)
C14 0.0282(11) 0.0191(9) 0.0171(11) -0.0065(8) 0.0035(9) 0.0023(8)
C15 0.0248(11) 0.0144(9) 0.0187(11) -0.0028(8) 0.0030(9) -0.0010(8)
C16 0.0136(9) 0.0155(8) 0.0137(10) -0.0006(7) 0.0011(8) -0.0004(7)
C17 0.0174(9) 0.0148(8) 0.0168(10) -0.0009(7) 0.0047(8) -0.0033(7)
C18 0.0308(12) 0.0232(10) 0.0156(11) 0.0059(8) 0.0033(9) 0.0020(9)
C19 0.0245(11) 0.0232(10) 0.0186(11) 0.0006(8) 0.0120(9) -0.0025(8)
C20 0.0348(13) 0.0336(12) 0.0191(12) -0.0029(9) 0.0150(10) -0.0010(10)
C21 0.0215(11) 0.0355(12) 0.0306(13) 0.0032(10) 0.0158(10) 0.0011(9)
C22 0.0343(13) 0.0269(11) 0.0306(13) 0.0036(10) 0.0180(11) -0.0071(10)
C23 0.0181(10) 0.0164(9) 0.0141(10) 0.0019(7) 0.0030(8) -0.0003(7)
C24 0.0241(11) 0.0245(10) 0.0172(11) 0.0007(8) 0.0027(9) -0.0043(9)
C25 0.0172(10) 0.0251(10) 0.0180(11) 0.0008(8) 0.0053(8) 0.0020(8)
C26 0.0290(12) 0.0218(10) 0.0205(11) 0.0045(8) 0.0035(9) 0.0032(9)
C27 0.0309(12) 0.0124(9) 0.0228(11) 0.0011(8) 0.0115(9) 0.0000(8)
O28 0.0662(12) 0.0202(8) 0.0283(9) -0.0071(7) 0.0230(9) -0.0025(8)

loop_
_atom_type_symbol
_atom_type_description
_atom_type_scat_dispersion_real
_atom_type_scat_dispersion_imag
_atom_type_scat_source
C C 0.0033 0.0016 'International Tables Vol C Tables 4.2.6.8 and 6.1.1.4'
H H 0.0000 0.0000 'International Tables Vol C Tables 4.2.6.8 and 6.1.1.4'
N N 0.0061 0.0033 'International Tables Vol C Tables 4.2.6.8 and 6.1.1.4'
O O 0.0106 0.0060 'International Tables Vol C Tables 4.2.6.8 and 6.1.1.4'
P P 0.1023 0.0942 'International Tables Vol C Tables 4.2.6.8 and 6.1.1.4'
Ru Ru -1.2594 0.8363 'International Tables Vol C Tables 4.2.6.8 and 6.1.1.4'

loop_
_geom_angle_atom_site_label_1
_geom_angle_atom_site_label_2
_geom_angle_atom_site_label_3
_geom_angle
C27 Ru1 N3 175.52(8)
C27 Ru1 C11 104.68(8)
N3 Ru1 C11 76.80(7)
C27 Ru1 N4 100.97(8)
N3 Ru1 N4 83.49(6)
C11 Ru1 N4 74.72(7)
C27 Ru1 P2 96.67(6)
N3 Ru1 P2 81.13(4)
C11 Ru1 P2 156.08(5)
N4 Ru1 P2 111.98(4)
C27 Ru1 H1 87.2(9)
N3 Ru1 H1 88.6(9)
C11 Ru1 H1 90.0(9)
N4 Ru1 H1 164.0(9)
P2 Ru1 H1 80.3(9)
C17 P2 C23 103.08(9)
C17 P2 C19 101.61(9)
C23 P2 C19 108.21(9)
C17 P2 Ru1 98.41(6)
C23 P2 Ru1 120.55(6)
C19 P2 Ru1 120.62(7)
C12 N3 C16 120.91(16)
C12 N3 Ru1 115.58(12)
C16 N3 Ru1 123.47(13)
C5 N4 C9 117.54(17)
C5 N4 Ru1 130.05(13)
C9 N4 Ru1 111.96(13)
N4 C5 C6 123.79(19)
N4 C5 H5 118.1
C6 C5 H5 118.1
C7 C6 C5 118.3(2)
C7 C6 H6 120.8
C5 C6 H6 120.8
C6 C7 C8 119.15(19)
C6 C7 H7 120.4
C8 C7 H7 120.4
C7 C8 C9 119.61(19)
C7 C8 H8 120.2
C9 C8 H8 120.2
N4 C9 C8 121.56(18)
N4 C9 C10 113.47(16)
C8 C9 C10 124.92(18)
C9 C10 C18 113.04(16)
C9 C10 C12 107.12(15)
C18 C10 C12 111.28(16)
C9 C10 C11 104.66(16)
C18 C10 C11 113.39(16)
C12 C10 C11 106.84(15)
C10 C11 Ru1 101.63(12)
C10 C11 H11A 111.4
Ru1 C11 H11A 111.4
C10 C11 H11B 111.4
Ru1 C11 H11B 111.4
H11A C11 H11B 109.3
N3 C12 C13 120.77(17)
N3 C12 C10 112.41(16)
C13 C12 C10 126.78(17)
C12 C13 C14 118.88(18)
C12 C13 H13 120.6
C14 C13 H13 120.6
C15 C14 C13 119.72(18)
C15 C14 H14 120.1
C13 C14 H14 120.1
C14 C15 C16 119.40(18)
C14 C15 H15 120.3
C16 C15 H15 120.3
N3 C16 C15 120.31(17)
N3 C16 C17 115.69(16)
C15 C16 C17 124.00(17)
C16 C17 P2 111.54(13)
C16 C17 H17A 109.3
P2 C17 H17A 109.3
C16 C17 H17B 109.3
P2 C17 H17B 109.3
H17A C17 H17B 108.0
C10 C18 H18A 109.5
C10 C18 H18B 109.5
H18A C18 H18B 109.5
C10 C18 H18C 109.5
H18A C18 H18C 109.5
H18B C18 H18C 109.5
C21 C19 C20 107.15(18)
C21 C19 C22 107.58(17)
C20 C19 C22 109.53(18)
C21 C19 P2 108.31(14)
C20 C19 P2 110.11(14)
C22 C19 P2 113.91(14)
C19 C20 H20A 109.5
C19 C20 H20B 109.5
H20A C20 H20B 109.5
C19 C20 H20C 109.5
H20A C20 H20C 109.5
H20B C20 H20C 109.5
C19 C21 H21A 109.5
C19 C21 H21B 109.5
H21A C21 H21B 109.5
C19 C21 H21C 109.5
H21A C21 H21C 109.5
H21B C21 H21C 109.5
C19 C22 H22A 109.5
C19 C22 H22B 109.5
H22A C22 H22B 109.5
C19 C22 H22C 109.5
H22A C22 H22C 109.5
H22B C22 H22C 109.5
C26 C23 C25 107.73(16)
C26 C23 C24 109.06(17)
C25 C23 C24 108.91(16)
C26 C23 P2 117.10(14)
C25 C23 P2 105.55(13)
C24 C23 P2 108.23(13)
C23 C24 H24A 109.5
C23 C24 H24B 109.5
H24A C24 H24B 109.5
C23 C24 H24C 109.5
H24A C24 H24C 109.5
H24B C24 H24C 109.5
C23 C25 H25A 109.5
C23 C25 H25B 109.5
H25A C25 H25B 109.5
C23 C25 H25C 109.5
H25A C25 H25C 109.5
H25B C25 H25C 109.5
C23 C26 H26A 109.5
C23 C26 H26B 109.5
H26A C26 H26B 109.5
C23 C26 H26C 109.5
H26A C26 H26C 109.5
H26B C26 H26C 109.5
O28 C27 Ru1 174.70(18)

loop_
_geom_bond_atom_site_label_1
_geom_bond_atom_site_label_2
_geom_bond_distance
Ru1 C27 1.823(2)
Ru1 N3 2.1014(15)
Ru1 C11 2.1369(19)
Ru1 N4 2.2325(16)
Ru1 P2 2.3321(5)
Ru1 H1 1.58(2)
P2 C17 1.8591(19)
P2 C23 1.890(2)
P2 C19 1.892(2)
N3 C12 1.349(2)
N3 C16 1.353(2)
N4 C5 1.343(3)
N4 C9 1.357(2)
C5 C6 1.383(3)
C5 H5 0.9500
C6 C7 1.377(3)
C6 H6 0.9500
C7 C8 1.382(3)
C7 H7 0.9500
C8 C9 1.391(3)
C8 H8 0.9500
C9 C10 1.519(3)
C10 C18 1.527(3)
C10 C12 1.527(3)
C10 C11 1.547(3)
C11 H11A 0.9900
C11 H11B 0.9900
C12 C13 1.382(3)
C13 C14 1.394(3)
C13 H13 0.9500
C14 C15 1.379(3)
C14 H14 0.9500
C15 C16 1.386(3)
C15 H15 0.9500
C16 C17 1.498(3)
C17 H17A 0.9900
C17 H17B 0.9900
C18 H18A 0.9800
C18 H18B 0.9800
C18 H18C 0.9800
C19 C21 1.530(3)
C19 C20 1.531(3)
C19 C22 1.545(3)
C20 H20A 0.9800
C20 H20B 0.9800
C20 H20C 0.9800
C21 H21A 0.9800
C21 H21B 0.9800
C21 H21C 0.9800
C22 H22A 0.9800
C22 H22B 0.9800
C22 H22C 0.9800
C23 C26 1.530(3)
C23 C25 1.535(3)
C23 C24 1.539(3)
C24 H24A 0.9800
C24 H24B 0.9800
C24 H24C 0.9800
C25 H25A 0.9800
C25 H25B 0.9800
C25 H25C 0.9800
C26 H26A 0.9800
C26 H26B 0.9800
C26 H26C 0.9800
C27 O28 1.166(2)

loop_
_geom_torsion_atom_site_label_1
_geom_torsion_atom_site_label_2
_geom_torsion_atom_site_label_3
_geom_torsion_atom_site_label_4
_geom_torsion
C27 Ru1 P2 C17 153.71(9)
N3 Ru1 P2 C17 -22.35(8)
C11 Ru1 P2 C17 0.47(15)
N4 Ru1 P2 C17 -101.59(8)
C27 Ru1 P2 C23 -95.63(10)
N3 Ru1 P2 C23 88.31(8)
C11 Ru1 P2 C23 111.13(15)
N4 Ru1 P2 C23 9.07(9)
C27 Ru1 P2 C19 44.81(11)
N3 Ru1 P2 C19 -131.24(9)
C11 Ru1 P2 C19 -108.42(15)
N4 Ru1 P2 C19 149.52(9)
C11 Ru1 N3 C12 26.36(13)
N4 Ru1 N3 C12 -49.41(13)
P2 Ru1 N3 C12 -162.93(13)
C11 Ru1 N3 C16 -155.97(16)
N4 Ru1 N3 C16 128.26(15)
P2 Ru1 N3 C16 14.73(14)
C27 Ru1 N4 C5 44.06(17)
N3 Ru1 N4 C5 -135.50(17)
C11 Ru1 N4 C5 146.45(17)
P2 Ru1 N4 C5 -57.82(16)
C27 Ru1 N4 C9 -127.91(13)
N3 Ru1 N4 C9 52.53(12)
C11 Ru1 N4 C9 -25.52(12)
P2 Ru1 N4 C9 130.21(11)
C9 N4 C5 C6 -0.9(3)
Ru1 N4 C5 C6 -172.50(14)
N4 C5 C6 C7 -0.3(3)
C5 C6 C7 C8 0.8(3)
C6 C7 C8 C9 -0.1(3)
C5 N4 C9 C8 1.6(3)
Ru1 N4 C9 C8 174.64(13)
C5 N4 C9 C10 -176.08(15)
Ru1 N4 C9 C10 -3.00(18)
C7 C8 C9 N4 -1.1(3)
C7 C8 C9 C10 176.29(17)
N4 C9 C10 C18 166.02(16)
C8 C9 C10 C18 -11.5(3)
N4 C9 C10 C12 -71.04(19)
C8 C9 C10 C12 111.41(19)
N4 C9 C10 C11 42.16(19)
C8 C9 C10 C11 -135.39(18)
C9 C10 C11 Ru1 -60.53(14)
C18 C10 C11 Ru1 175.83(14)
C12 C10 C11 Ru1 52.87(16)
C27 Ru1 C11 C10 142.76(13)
N3 Ru1 C11 C10 -41.60(12)
N4 Ru1 C11 C10 45.16(12)
P2 Ru1 C11 C10 -64.8(2)
C16 N3 C12 C13 -1.4(3)
Ru1 N3 C12 C13 176.31(15)
C16 N3 C12 C10 -179.46(16)
Ru1 N3 C12 C10 -1.7(2)
C9 C10 C12 N3 76.42(19)
C18 C10 C12 N3 -159.55(17)
C11 C10 C12 N3 -35.3(2)
C9 C10 C12 C13 -101.5(2)
C18 C10 C12 C13 22.6(3)
C11 C10 C12 C13 146.8(2)
N3 C12 C13 C14 1.3(3)
C10 C12 C13 C14 179.02(19)
C12 C13 C14 C15 -0.5(3)
C13 C14 C15 C16 -0.1(3)
C12 N3 C16 C15 0.8(3)
Ru1 N3 C16 C15 -176.77(14)
C12 N3 C16 C17 -178.69(17)
Ru1 N3 C16 C17 3.8(2)
C14 C15 C16 N3 0.0(3)
C14 C15 C16 C17 179.39(19)
N3 C16 C17 P2 -26.1(2)
C15 C16 C17 P2 154.45(16)
C23 P2 C17 C16 -92.08(14)
C19 P2 C17 C16 155.88(14)
Ru1 P2 C17 C16 32.10(14)
C17 P2 C19 C21 -82.64(15)
C23 P2 C19 C21 169.26(14)
Ru1 P2 C19 C21 24.52(17)
C17 P2 C19 C20 160.50(15)
C23 P2 C19 C20 52.39(17)
Ru1 P2 C19 C20 -92.35(15)
C17 P2 C19 C22 37.01(18)
C23 P2 C19 C22 -71.09(18)
Ru1 P2 C19 C22 144.17(14)
C17 P2 C23 C26 -65.63(16)
C19 P2 C23 C26 41.46(17)
Ru1 P2 C23 C26 -173.77(12)
C17 P2 C23 C25 54.20(14)
C19 P2 C23 C25 161.29(12)
Ru1 P2 C23 C25 -53.94(14)
C17 P2 C23 C24 170.68(13)
C19 P2 C23 C24 -82.23(14)
Ru1 P2 C23 C24 62.54(14)
